data_2213118
loop_
_publ_author_name
'Weinmann, Markus'
'Nuss, J\"urgen'
'Jansen, Martin'

_publ_section_title
;
 <i>N</i>,<i>N</i>-Dimethylguanidinium chloride
;
_journal_coeditor_code BH2085
_journal_issue 5
_journal_name_full 'Acta Crystallographica Section E'
_journal_page_first o2767
_journal_page_last o2769
_journal_paper_doi 10.1107/S1600536807013141
_journal_volume 63
_journal_year 2007
_chemical_formula_iupac 'C3 H10 N3 + , Cl -'
_chemical_formula_moiety 'C3 H10 N3 + , Cl -'
_chemical_formula_sum 'C3 H10 Cl N3'
_chemical_formula_weight 123.59
_chemical_name_systematic
;
N,N-Dimethylguanidinium chloride
;
_space_group_IT_number 70
_symmetry_cell_setting orthorhombic
_symmetry_space_group_name_Hall '-F 2uv 2vw'
_symmetry_space_group_name_H-M 'F d d d :2'
_atom_sites_solution_hydrogens difmap
_atom_sites_solution_primary direct
_atom_sites_solution_secondary difmap
_audit_creation_method SHELXL97
_cell_angle_alpha 90.00
_cell_angle_beta 90.00
_cell_angle_gamma 90.00
_cell_formula_units_Z 16
_cell_length_a 6.7568(9)
_cell_length_b 15.732(2)
_cell_length_c 23.364(3)
_cell_measurement_reflns_used 1580
_cell_measurement_temperature 100(2)
_cell_measurement_theta_max 26.3
_cell_measurement_theta_min 3.1
_cell_volume 2483.5(6)
_computing_cell_refinement 'SAINT32 (Bruker, 2000)'
_computing_data_collection 'SMART32 (Bruker, 2000)'
_computing_data_reduction SAINT32
_computing_molecular_graphics 'ATOMS (Dowty, 2005)'
_computing_publication_material SHELXL97
_computing_structure_refinement 'SHELXL97 (Sheldrick, 1997)'
_computing_structure_solution 'SHELXS97 (Sheldrick, 1997)'
_diffrn_ambient_temperature 100(2)
_diffrn_measured_fraction_theta_full 1.000
_diffrn_measured_fraction_theta_max 1.000
_diffrn_measurement_device '3-circle goniometer'
_diffrn_measurement_device_type 'Bruker SMART APEX'
_diffrn_measurement_method \w
_diffrn_radiation_monochromator graphite
_diffrn_radiation_type MoK\a
_diffrn_radiation_wavelength 0.71073
_diffrn_reflns_av_R_equivalents 0.0333
_diffrn_reflns_av_sigmaI/netI 0.0199
_diffrn_reflns_limit_h_max 8
_diffrn_reflns_limit_h_min -8
_diffrn_reflns_limit_k_max 19
_diffrn_reflns_limit_k_min -18
_diffrn_reflns_limit_l_max 28
_diffrn_reflns_limit_l_min -28
_diffrn_reflns_number 4602
_diffrn_reflns_theta_full 26.31
_diffrn_reflns_theta_max 26.31
_diffrn_reflns_theta_min 3.12
_diffrn_standards_decay_% 0
_diffrn_standards_interval_count 0
_diffrn_standards_interval_time 0
_diffrn_standards_number 0
_exptl_absorpt_coefficient_mu 0.501
_exptl_absorpt_correction_T_max 0.9754
_exptl_absorpt_correction_T_min 0.8248
_exptl_absorpt_correction_type multi-scan
_exptl_absorpt_process_details '(SADABS; Sheldrick, 2004)'
_exptl_crystal_colour colourless
_exptl_crystal_density_diffrn 1.322
_exptl_crystal_density_method 'not measured'
_exptl_crystal_description needle
_exptl_crystal_F_000 1056
_exptl_crystal_size_max 0.40
_exptl_crystal_size_mid 0.05
_exptl_crystal_size_min 0.05
_refine_diff_density_max 0.290
_refine_diff_density_min -0.154
_refine_ls_extinction_method none
_refine_ls_goodness_of_fit_ref 1.174
_refine_ls_hydrogen_treatment refall
_refine_ls_matrix_type full
_refine_ls_number_parameters 54
_refine_ls_number_reflns 643
_refine_ls_number_restraints 0
_refine_ls_restrained_S_all 1.174
_refine_ls_R_factor_all 0.0424
_refine_ls_R_factor_gt 0.0353
_refine_ls_shift/su_max 0.000
_refine_ls_shift/su_mean 0.000
_refine_ls_structure_factor_coef Fsqd
_refine_ls_weighting_details 'calc w = 1/[\s^2^(Fo^2^)+(0.0415P)^2^+3.1788P] where P=(Fo^2^+2Fc^2^)/3'
_refine_ls_weighting_scheme calc
_refine_ls_wR_factor_gt 0.0808
_refine_ls_wR_factor_ref 0.0845
_reflns_number_gt 550
_reflns_number_total 643
_reflns_threshold_expression I>2\s(I)
_cod_data_source_file bh2085.cif
_cod_data_source_block I
_cod_original_sg_symbol_H-M 'F d d d'
_cod_database_code 2213118
_cod_database_fobs_code 2213118

loop_
_symmetry_equiv_pos_as_xyz
'x, y, z'
'-x+3/4, -y+3/4, z'
'-x+3/4, y, -z+3/4'
'x, -y+3/4, -z+3/4'
'x, y+1/2, z+1/2'
'-x+3/4, -y+5/4, z+1/2'
'-x+3/4, y+1/2, -z+5/4'
'x, -y+5/4, -z+5/4'
'x+1/2, y, z+1/2'
'-x+5/4, -y+3/4, z+1/2'
'-x+5/4, y, -z+5/4'
'x+1/2, -y+3/4, -z+5/4'
'x+1/2, y+1/2, z'
'-x+5/4, -y+5/4, z'
'-x+5/4, y+1/2, -z+3/4'
'x+1/2, -y+5/4, -z+3/4'
'-x, -y, -z'
'x-3/4, y-3/4, -z'
'x-3/4, -y, z-3/4'
'-x, y-3/4, z-3/4'
'-x, -y+1/2, -z+1/2'
'x-3/4, y-1/4, -z+1/2'
'x-3/4, -y+1/2, z-1/4'
'-x, y-1/4, z-1/4'
'-x+1/2, -y, -z+1/2'
'x-1/4, y-3/4, -z+1/2'
'x-1/4, -y, z-1/4'
'-x+1/2, y-3/4, z-1/4'
'-x+1/2, -y+1/2, -z'
'x-1/4, y-1/4, -z'
'x-1/4, -y+1/2, z-3/4'
'-x+1/2, y-1/4, z-3/4'

loop_
_atom_site_type_symbol
_atom_site_label
_atom_site_fract_x
_atom_site_fract_y
_atom_site_fract_z
_atom_site_U_iso_or_equiv
_atom_site_adp_type
_atom_site_calc_flag
_atom_site_refinement_flags
_atom_site_occupancy
Cl Cl1 0.1250 0.6250 0.20937(2) 0.0218(2) Uani d S 1
N N1 0.6250 0.80005(13) 0.1250 0.0201(5) Uani d S 1
C C1 0.6250 0.88474(16) 0.1250 0.0185(5) Uani d S 1
N N2 0.6096(3) 0.92760(11) 0.07604(7) 0.0228(4) Uani d . 1
H H1 0.623(3) 0.9785(16) 0.0770(9) 0.024(6) Uiso d . 1
H H2 0.556(4) 0.9056(16) 0.0468(11) 0.037(7) Uiso d . 1
C C2 0.6069(3) 0.75018(13) 0.17749(9) 0.0258(5) Uani d . 1
H H3 0.728(4) 0.7277(14) 0.1870(9) 0.030(6) Uiso d . 1
H H4 0.557(4) 0.7847(18) 0.2067(11) 0.045(7) Uiso d . 1
H H5 0.513(4) 0.7071(16) 0.1706(10) 0.037(6) Uiso d . 1

loop_
_atom_site_aniso_label
_atom_site_aniso_U_11
_atom_site_aniso_U_22
_atom_site_aniso_U_33
_atom_site_aniso_U_12
_atom_site_aniso_U_13
_atom_site_aniso_U_23
Cl1 0.0300(4) 0.0169(3) 0.0184(3) -0.0005(3) 0.000 0.000
N1 0.0260(11) 0.0171(11) 0.0171(10) 0.000 0.0014(9) 0.000
C1 0.0138(11) 0.0208(12) 0.0210(12) 0.000 -0.0006(10) 0.000
N2 0.0296(9) 0.0154(9) 0.0233(9) -0.0029(7) -0.0050(8) 0.0019(6)
C2 0.0315(12) 0.0200(10) 0.0260(10) -0.0026(9) -0.0005(9) 0.0048(8)

loop_
_atom_type_symbol
_atom_type_description
_atom_type_scat_dispersion_real
_atom_type_scat_dispersion_imag
_atom_type_scat_source
C C 0.0033 0.0016 'International Tables Vol C Tables 4.2.6.8 and 6.1.1.4'
H H 0.0000 0.0000 'International Tables Vol C Tables 4.2.6.8 and 6.1.1.4'
N N 0.0061 0.0033 'International Tables Vol C Tables 4.2.6.8 and 6.1.1.4'
Cl Cl 0.1484 0.1585 'International Tables Vol C Tables 4.2.6.8 and 6.1.1.4'

loop_
_geom_angle_atom_site_label_1
_geom_angle_atom_site_label_2
_geom_angle_atom_site_label_3
_geom_angle_site_symmetry_1
_geom_angle_site_symmetry_3
_geom_angle
_geom_angle_publ_flag
C1 N1 C2 . . 122.48(11) y
C1 N1 C2 . 11_554 122.48(11) ?
C2 N1 C2 . 11_554 115.0(2) y
N2 C1 N2 11_554 . 119.2(2) y
N2 C1 N1 11_554 . 120.41(12) ?
N2 C1 N1 . . 120.41(12) y
C1 N2 H1 . . 118.0(15) ?
C1 N2 H2 . . 121.2(17) ?
H1 N2 H2 . . 119(2) ?
N1 C2 H3 . . 109.6(14) ?
N1 C2 H4 . . 109.4(16) ?
H3 C2 H4 . . 112(2) ?
N1 C2 H5 . . 107.4(14) ?
H3 C2 H5 . . 111(2) ?
H4 C2 H5 . . 107(2) ?

loop_
_geom_bond_atom_site_label_1
_geom_bond_atom_site_label_2
_geom_bond_site_symmetry_2
_geom_bond_distance
_geom_bond_publ_flag
N1 C1 . 1.332(3) y
N1 C2 . 1.461(2) y
N1 C2 11_554 1.461(2) ?
C1 N2 11_554 1.332(2) ?
C1 N2 . 1.332(2) y
N2 H1 . 0.81(2) y
N2 H2 . 0.85(3) y
C2 H3 . 0.92(2) y
C2 H4 . 0.94(3) y
C2 H5 . 0.94(3) y
